data_4103110
loop_
_publ_author_name
'Balakrishna R. Bhogala'
'Burjor Captain'
'Anand Parthasarathy'
'V. Ramamurthy'

_publ_section_title
;
 Thiourea as a Template for Photodimerization of Azastilbenes
;
_journal_name_full 'Journal of the American Chemical Society'
_journal_page_first 13434
_journal_page_last 13442
_journal_paper_doi 10.1021/ja105166d
_journal_volume 132
_journal_year 2010
_chemical_formula_moiety 2(CH4N2S),C12H10N2
_chemical_formula_sum 'C14 H18 N6 S2'
_chemical_formula_weight 334.46
_chemical_name_systematic
;

 thiourea and 1-(2-pyridyl)-2-(3-pyridyl)ethylene (2:1 Co-crystal)

;
_space_group_IT_number 2
_symmetry_cell_setting triclinic
_symmetry_space_group_name_Hall '-P 1'
_symmetry_space_group_name_H-M 'P -1'
_atom_sites_solution_hydrogens geom
_atom_sites_solution_primary direct
_atom_sites_solution_secondary difmap
_audit_creation_method SHELXL-97
_cell_angle_alpha 68.2150(10)
_cell_angle_beta 75.0500(10)
_cell_angle_gamma 83.7720(10)
_cell_formula_units_Z 2
_cell_length_a 8.5533(6)
_cell_length_b 9.6060(6)
_cell_length_c 11.5275(8)
_cell_measurement_reflns_used 3977
_cell_measurement_temperature 296(2)
_cell_measurement_theta_max 28.58
_cell_measurement_theta_min 2.28
_cell_volume 849.64(10)
_computing_cell_refinement 'SAINT+  V7.46A (Bruker, 2007)'
_computing_data_collection 'APEX2 v2.2-0 (Bruker, 2007)'
_computing_data_reduction 'SAINT+  V7.46A (Bruker, 2007)'
_computing_molecular_graphics 'XSHELL v4.02 (Bruker, 2000)'
_computing_publication_material 'XCIF v6.12 (Bruker, 2001)'
_computing_structure_refinement 'SHELXL-97 (Sheldrick, 1997)'
_computing_structure_solution 'SHELXS-97 (Sheldrick, 1990)'
_diffrn_ambient_temperature 296(2)
_diffrn_measured_fraction_theta_full 1.000
_diffrn_measured_fraction_theta_max 1.000
_diffrn_measurement_device_type 'Bruker SMART APEX2 CCD diffractometer'
_diffrn_measurement_method 'omega scans'
_diffrn_radiation_monochromator graphite
_diffrn_radiation_source 'fine-focus sealed tube'
_diffrn_radiation_type MoK\a
_diffrn_radiation_wavelength 0.71073
_diffrn_reflns_av_R_equivalents 0.0183
_diffrn_reflns_av_sigmaI/netI 0.0174
_diffrn_reflns_limit_h_max 10
_diffrn_reflns_limit_h_min -10
_diffrn_reflns_limit_k_max 11
_diffrn_reflns_limit_k_min -11
_diffrn_reflns_limit_l_max 14
_diffrn_reflns_limit_l_min -14
_diffrn_reflns_number 10009
_diffrn_reflns_theta_full 25.99
_diffrn_reflns_theta_max 25.99
_diffrn_reflns_theta_min 1.96
_exptl_absorpt_coefficient_mu 0.319
_exptl_absorpt_correction_T_max 0.9688
_exptl_absorpt_correction_T_min 0.8699
_exptl_absorpt_correction_type multi-scan
_exptl_absorpt_process_details '(SADABS 2007/4 Bruker)'
_exptl_crystal_colour colourless
_exptl_crystal_density_diffrn 1.307
_exptl_crystal_density_method 'not measured'
_exptl_crystal_description needle
_exptl_crystal_F_000 352
_exptl_crystal_size_max 0.45
_exptl_crystal_size_mid 0.14
_exptl_crystal_size_min 0.10
_refine_diff_density_max 0.431
_refine_diff_density_min -0.379
_refine_diff_density_rms 0.034
_refine_ls_extinction_method none
_refine_ls_goodness_of_fit_ref 1.017
_refine_ls_hydrogen_treatment constr
_refine_ls_matrix_type full
_refine_ls_number_parameters 256
_refine_ls_number_reflns 3349
_refine_ls_number_restraints 33
_refine_ls_restrained_S_all 1.018
_refine_ls_R_factor_all 0.0510
_refine_ls_R_factor_gt 0.0403
_refine_ls_shift/su_max 0.001
_refine_ls_shift/su_mean 0.000
_refine_ls_structure_factor_coef Fsqd
_refine_ls_weighting_details 'calc w=1/[\s^2^(Fo^2^)+(0.0447P)^2^+0.3170P] where P=(Fo^2^+2Fc^2^)/3'
_refine_ls_weighting_scheme calc
_refine_ls_wR_factor_gt 0.1003
_refine_ls_wR_factor_ref 0.1083
_reflns_number_gt 2695
_reflns_number_total 3349
_reflns_threshold_expression >2sigma(I)
_cod_data_source_file ja105166d_si_014.cif
_cod_data_source_block tu23bpe_aht
_cod_database_code 4103110

loop_
_symmetry_equiv_pos_as_xyz
'x, y, z'
'-x, -y, -z'

loop_
_atom_site_label
_atom_site_type_symbol
_atom_site_fract_x
_atom_site_fract_y
_atom_site_fract_z
_atom_site_U_iso_or_equiv
_atom_site_adp_type
_atom_site_occupancy
_atom_site_symmetry_multiplicity
_atom_site_calc_flag
_atom_site_refinement_flags
_atom_site_disorder_assembly
_atom_site_disorder_group
S1 S 0.85664(7) 0.47298(6) 0.78233(5) 0.0744(2) Uani 1 1 d . . .
C2 C 0.8885(2) 0.5903(2) 0.62610(18) 0.0516(4) Uani 1 1 d . . .
N3 N 0.7721(2) 0.6245(2) 0.56383(16) 0.0672(5) Uani 1 1 d . . .
H3A H 0.7902 0.6856 0.4854 0.081 Uiso 1 1 calc R . .
H3B H 0.6781 0.5856 0.6016 0.081 Uiso 1 1 calc R . .
N4 N 1.0305(2) 0.6536(2) 0.56300(16) 0.0689(5) Uani 1 1 d . . .
H4A H 1.0439 0.7143 0.4846 0.083 Uiso 1 1 calc R . .
H4B H 1.1094 0.6341 0.6004 0.083 Uiso 1 1 calc R . .
S5 S 0.37553(6) 0.53007(6) 0.68019(5) 0.06610(19) Uani 1 1 d . . .
C6 C 0.3339(2) 0.45052(19) 0.84241(18) 0.0506(4) Uani 1 1 d . . .
N7 N 0.1828(2) 0.42605(19) 0.91229(16) 0.0637(5) Uani 1 1 d . . .
H7A H 0.1643 0.3839 0.9945 0.076 Uiso 1 1 calc R . .
H7B H 0.1034 0.4523 0.8753 0.076 Uiso 1 1 calc R . .
N8 N 0.4500(2) 0.4073(2) 0.90561(16) 0.0713(5) Uani 1 1 d . . .
H8A H 0.4258 0.3656 0.9880 0.086 Uiso 1 1 calc R . .
H8B H 0.5497 0.4209 0.8643 0.086 Uiso 1 1 calc R . .
N9A N 0.6502(5) -0.1247(4) 0.8464(3) 0.0576(9) Uani 0.820(6) 1 d PD A 1
C10A C 0.6006(12) -0.1585(5) 0.7584(5) 0.0689(16) Uani 0.820(6) 1 d PD A 1
H10A H 0.5799 -0.2582 0.7760 0.083 Uiso 0.820(6) 1 calc PR A 1
C11A C 0.5792(9) -0.0547(6) 0.6451(5) 0.0833(16) Uani 0.820(6) 1 d PD A 1
H11A H 0.5474 -0.0831 0.5859 0.100 Uiso 0.820(6) 1 calc PR A 1
C12A C 0.6056(8) 0.0922(5) 0.6206(4) 0.0790(14) Uani 0.820(6) 1 d PD A 1
H12A H 0.5926 0.1654 0.5437 0.095 Uiso 0.820(6) 1 calc PR A 1
C13A C 0.6516(5) 0.1321(4) 0.7102(4) 0.0645(10) Uani 0.820(6) 1 d PD A 1
H13A H 0.6680 0.2321 0.6949 0.077 Uiso 0.820(6) 1 calc PR A 1
C14A C 0.6731(4) 0.0205(5) 0.8235(3) 0.0509(8) Uani 0.820(6) 1 d PD A 1
C15A C 0.7270(3) 0.0596(3) 0.9179(2) 0.0552(8) Uani 0.820(6) 1 d PD A 1
H15A H 0.7493 0.1598 0.8971 0.066 Uiso 0.820(6) 1 calc PR A 1
C16A C 0.7462(3) -0.0346(3) 1.0290(2) 0.0560(7) Uani 0.820(6) 1 d PD A 1
H16A H 0.7191 -0.1335 1.0497 0.067 Uiso 0.820(6) 1 calc PR A 1
C17A C 0.8054(5) -0.0029(5) 1.1246(3) 0.0543(10) Uani 0.820(6) 1 d PD A 1
C18A C 0.8313(8) -0.1195(5) 1.2313(5) 0.0701(15) Uani 0.820(6) 1 d PD A 1
H18A H 0.8082 -0.2154 1.2391 0.084 Uiso 0.820(6) 1 calc PR A 1
N19A N 0.8866(11) -0.1068(7) 1.3242(5) 0.081(3) Uani 0.820(6) 1 d PD A 1
C20A C 0.9114(12) 0.0309(8) 1.3161(8) 0.075(3) Uani 0.820(6) 1 d PD A 1
H20A H 0.9420 0.0431 1.3835 0.090 Uiso 0.820(6) 1 calc PR A 1
C21A C 0.8939(9) 0.1561(6) 1.2124(6) 0.0742(16) Uani 0.820(6) 1 d PD A 1
H21A H 0.9196 0.2504 1.2068 0.089 Uiso 0.820(6) 1 calc PR A 1
C22A C 0.8374(6) 0.1392(5) 1.1166(4) 0.0654(11) Uani 0.820(6) 1 d PD A 1
H22A H 0.8209 0.2228 1.0469 0.079 Uiso 0.820(6) 1 calc PR A 1
N9B N 0.629(3) -0.1598(19) 0.8506(18) 0.054(5) Uiso 0.180(6) 1 d PD A 2
C10B C 0.621(6) -0.158(3) 0.736(2) 0.081(11) Uiso 0.180(6) 1 d PD A 2
H10B H 0.6180 -0.2504 0.7274 0.097 Uiso 0.180(6) 1 calc PR A 2
C11B C 0.618(3) -0.034(2) 0.631(2) 0.056(5) Uiso 0.180(6) 1 d PD A 2
H11B H 0.6060 -0.0421 0.5555 0.067 Uiso 0.180(6) 1 calc PR A 2
C12B C 0.633(3) 0.104(2) 0.637(2) 0.074(7) Uiso 0.180(6) 1 d PD A 2
H12B H 0.6269 0.1928 0.5689 0.088 Uiso 0.180(6) 1 calc PR A 2
C13B C 0.658(3) 0.103(2) 0.7510(19) 0.068(6) Uiso 0.180(6) 1 d PD A 2
H13B H 0.6666 0.1935 0.7609 0.081 Uiso 0.180(6) 1 calc PR A 2
C14B C 0.670(2) -0.029(2) 0.8495(14) 0.049(5) Uiso 0.180(6) 1 d PD A 2
C15B C 0.7107(13) -0.0397(13) 0.9694(11) 0.051(3) Uiso 0.180(6) 1 d PD A 2
H15B H 0.6930 -0.1330 1.0351 0.061 Uiso 0.180(6) 1 calc PR A 2
C16B C 0.7668(12) 0.0593(13) 0.9973(10) 0.048(3) Uiso 0.180(6) 1 d PD A 2
H16B H 0.7791 0.1547 0.9344 0.058 Uiso 0.180(6) 1 calc PR A 2
C17B C 0.815(2) 0.041(2) 1.1166(14) 0.037(4) Uiso 0.180(6) 1 d PD A 2
C18B C 0.848(3) -0.094(2) 1.2063(19) 0.057(6) Uiso 0.180(6) 1 d PD A 2
H18B H 0.8390 -0.1823 1.1925 0.069 Uiso 0.180(6) 1 calc PR A 2
N19B N 0.891(4) -0.103(3) 1.313(2) 0.067(10) Uiso 0.180(6) 1 d PD A 2
C20B C 0.937(5) 0.026(3) 1.315(3) 0.047(5) Uiso 0.180(6) 1 d PD A 2
H20B H 0.9917 0.0212 1.3761 0.056 Uiso 0.180(6) 1 calc PR A 2
C21B C 0.905(4) 0.166(3) 1.231(2) 0.055(6) Uiso 0.180(6) 1 d PD A 2
H21B H 0.9218 0.2535 1.2418 0.066 Uiso 0.180(6) 1 calc PR A 2
C22B C 0.849(3) 0.168(2) 1.131(2) 0.058(6) Uiso 0.180(6) 1 d PD A 2
H22B H 0.8326 0.2605 1.0699 0.070 Uiso 0.180(6) 1 calc PR A 2

loop_
_atom_site_aniso_label
_atom_site_aniso_U_11
_atom_site_aniso_U_22
_atom_site_aniso_U_33
_atom_site_aniso_U_23
_atom_site_aniso_U_13
_atom_site_aniso_U_12
S1 0.0544(3) 0.0713(4) 0.0689(4) 0.0186(3) -0.0254(3) -0.0159(2)
C2 0.0496(10) 0.0447(9) 0.0544(10) -0.0096(8) -0.0139(8) -0.0011(8)
N3 0.0560(10) 0.0791(12) 0.0520(9) -0.0024(8) -0.0176(8) -0.0060(9)
N4 0.0538(10) 0.0762(12) 0.0578(10) -0.0005(9) -0.0111(8) -0.0127(8)
S5 0.0517(3) 0.0788(4) 0.0509(3) 0.0022(2) -0.0180(2) -0.0093(2)
C6 0.0521(10) 0.0413(9) 0.0527(10) -0.0059(8) -0.0170(8) -0.0064(8)
N7 0.0533(10) 0.0703(11) 0.0530(9) -0.0049(8) -0.0117(8) -0.0064(8)
N8 0.0579(10) 0.0904(13) 0.0504(9) 0.0004(9) -0.0208(8) -0.0115(9)
N9A 0.077(2) 0.050(2) 0.0422(13) -0.0074(13) -0.0208(11) -0.0023(17)
C10A 0.103(4) 0.053(2) 0.054(2) -0.0159(15) -0.030(3) -0.0005(15)
C11A 0.119(5) 0.077(3) 0.063(2) -0.0128(19) -0.050(3) -0.010(3)
C12A 0.106(3) 0.069(2) 0.056(2) 0.0008(15) -0.043(2) -0.0047(19)
C13A 0.075(2) 0.0497(16) 0.059(2) -0.0053(16) -0.0176(18) -0.0056(13)
C14A 0.0513(16) 0.0491(19) 0.0476(16) -0.0119(16) -0.0124(12) 0.0011(15)
C15A 0.0661(15) 0.0428(14) 0.0521(14) -0.0103(11) -0.0142(11) -0.0048(11)
C16A 0.0729(17) 0.0412(14) 0.0514(14) -0.0106(11) -0.0170(12) -0.0067(11)
C17A 0.0627(19) 0.050(2) 0.0482(16) -0.0159(15) -0.0113(11) -0.0025(18)
C18A 0.109(3) 0.0497(19) 0.049(2) -0.0100(14) -0.021(2) -0.0149(19)
N19A 0.130(5) 0.063(3) 0.046(2) -0.0065(12) -0.034(2) -0.0065(15)
C20A 0.087(6) 0.091(3) 0.061(2) -0.0366(19) -0.028(3) 0.001(2)
C21A 0.096(3) 0.058(2) 0.078(3) -0.0288(18) -0.026(2) -0.0076(16)
C22A 0.085(3) 0.052(2) 0.0537(19) -0.0095(16) -0.0227(15) 0.0021(19)

loop_
_atom_type_symbol
_atom_type_description
_atom_type_scat_dispersion_real
_atom_type_scat_dispersion_imag
_atom_type_scat_source
C C 0.0033 0.0016 'International Tables Vol C Tables 4.2.6.8 and 6.1.1.4'
H H 0.0000 0.0000 'International Tables Vol C Tables 4.2.6.8 and 6.1.1.4'
N N 0.0061 0.0033 'International Tables Vol C Tables 4.2.6.8 and 6.1.1.4'
S S 0.1246 0.1234 'International Tables Vol C Tables 4.2.6.8 and 6.1.1.4'

loop_
_geom_angle_atom_site_label_1
_geom_angle_atom_site_label_2
_geom_angle_atom_site_label_3
_geom_angle
N3 C2 N4 117.26(17)
N3 C2 S1 121.51(14)
N4 C2 S1 121.21(15)
C2 N3 H3A 120.0
C2 N3 H3B 120.0
H3A N3 H3B 120.0
C2 N4 H4A 120.0
C2 N4 H4B 120.0
H4A N4 H4B 120.0
N8 C6 N7 116.76(17)
N8 C6 S5 121.74(15)
N7 C6 S5 121.48(14)
C6 N7 H7A 120.0
C6 N7 H7B 120.0
H7A N7 H7B 120.0
C6 N8 H8A 120.0
C6 N8 H8B 120.0
H8A N8 H8B 120.0
C10A N9A C14A 118.2(3)
N9A C10A C11A 123.6(4)
N9A C10A H10A 118.2
C11A C10A H10A 118.2
C10A C11A C12A 118.2(4)
C10A C11A H11A 120.9
C12A C11A H11A 120.9
C11A C12A C13A 119.9(3)
C11A C12A H12A 120.0
C13A C12A H12A 120.0
C12A C13A C14A 119.0(3)
C12A C13A H13A 120.5
C14A C13A H13A 120.5
N9A C14A C13A 121.0(3)
N9A C14A C15A 119.0(3)
C13A C14A C15A 119.9(3)
C16A C15A C14A 125.3(3)
C16A C15A H15A 117.4
C14A C15A H15A 117.4
C15A C16A C17A 127.7(3)
C15A C16A H16A 116.2
C17A C16A H16A 116.2
C18A C17A C22A 116.2(3)
C18A C17A C16A 119.2(3)
C22A C17A C16A 124.6(3)
N19A C18A C17A 125.4(4)
N19A C18A H18A 117.3
C17A C18A H18A 117.3
C18A N19A C20A 117.0(5)
N19A C20A C21A 122.8(5)
N19A C20A H20A 118.6
C21A C20A H20A 118.6
C20A C21A C22A 118.6(4)
C20A C21A H21A 120.7
C22A C21A H21A 120.7
C21A C22A C17A 119.7(3)
C21A C22A H22A 120.1
C17A C22A H22A 120.1
C14B N9B C10B 114.2(17)
N9B C10B C11B 126(2)
N9B C10B H10B 117.2
C11B C10B H10B 117.2
C10B C11B C12B 118.7(18)
C10B C11B H11B 120.7
C12B C11B H11B 120.7
C13B C12B C11B 116.2(17)
C13B C12B H12B 121.9
C11B C12B H12B 121.9
C14B C13B C12B 120.8(16)
C14B C13B H13B 119.6
C12B C13B H13B 119.6
N9B C14B C13B 122.1(14)
N9B C14B C15B 113.5(15)
C13B C14B C15B 124.0(15)
C16B C15B C14B 130.2(13)
C16B C15B H15B 114.9
C14B C15B H15B 114.9
C15B C16B C17B 128.4(12)
C15B C16B H16B 115.8
C17B C16B H16B 115.8
C22B C17B C18B 117.1(15)
C22B C17B C16B 117.4(15)
C18B C17B C16B 125.0(15)
N19B C18B C17B 122.1(17)
N19B C18B H18B 118.9
C17B C18B H18B 118.9
C18B N19B C20B 116.4(19)
N19B C20B C21B 123(2)
N19B C20B H20B 118.4
C21B C20B H20B 118.4
C22B C21B C20B 116.5(18)
C22B C21B H21B 121.7
C20B C21B H21B 121.7
C21B C22B C17B 122.9(18)
C21B C22B H22B 118.6
C17B C22B H22B 118.6

loop_
_geom_bond_atom_site_label_1
_geom_bond_atom_site_label_2
_geom_bond_distance
S1 C2 1.7014(19)
C2 N3 1.318(2)
C2 N4 1.323(2)
N3 H3A 0.8600
N3 H3B 0.8600
N4 H4A 0.8600
N4 H4B 0.8600
S5 C6 1.6919(19)
C6 N8 1.322(2)
C6 N7 1.328(2)
N7 H7A 0.8600
N7 H7B 0.8600
N8 H8A 0.8600
N8 H8B 0.8600
N9A C10A 1.345(5)
N9A C14A 1.346(5)
C10A C11A 1.361(5)
C10A H10A 0.9300
C11A C12A 1.365(5)
C11A H11A 0.9300
C12A C13A 1.379(6)
C12A H12A 0.9300
C13A C14A 1.389(5)
C13A H13A 0.9300
C14A C15A 1.462(3)
C15A C16A 1.304(4)
C15A H15A 0.9300
C16A C17A 1.461(4)
C16A H16A 0.9300
C17A C18A 1.371(5)
C17A C22A 1.386(5)
C18A N19A 1.325(5)
C18A H18A 0.9300
N19A C20A 1.327(5)
C20A C21A 1.373(5)
C20A H20A 0.9300
C21A C22A 1.380(6)
C21A H21A 0.9300
C22A H22A 0.9300
N9B C14B 1.335(14)
N9B C10B 1.336(16)
C10B C11B 1.350(16)
C10B H10B 0.9300
C11B C12B 1.381(16)
C11B H11B 0.9300
C12B C13B 1.377(16)
C12B H12B 0.9300
C13B C14B 1.368(15)
C13B H13B 0.9300
C14B C15B 1.477(14)
C15B C16B 1.283(13)
C15B H15B 0.9300
C16B C17B 1.479(13)
C16B H16B 0.9300
C17B C22B 1.361(14)
C17B C18B 1.385(15)
C18B N19B 1.347(16)
C18B H18B 0.9300
N19B C20B 1.349(16)
C20B C21B 1.379(16)
C20B H20B 0.9300
C21B C22B 1.342(16)
C21B H21B 0.9300
C22B H22B 0.9300
